data_7153994
loop_
_publ_author_name
'Kinthada, Lakshmana K.'
'Ghosh, Santanu'
'Babu, K. Naresh'
'Sharique, Mohd'
'Biswas, Soumava'
'Bisai, Alakesh'

_publ_section_title
;
 Friedel-Crafts alkylations of electron-rich aromatics with
 3-hydroxy-2-oxindoles: scope and limitations.
;
_journal_issue 41
_journal_name_full 'Organic &amp; biomolecular chemistry'
_journal_page_first 8152
_journal_page_last 8173
_journal_paper_doi 10.1039/c4ob01264j
_journal_volume 12
_journal_year 2014
_chemical_formula_sum 'C19 H19 N O2'
_chemical_formula_weight 293.35
_chemical_name_systematic
; 
 ? 
;
_space_group_IT_number 14
_symmetry_space_group_name_Hall '-P 2ybc'
_symmetry_space_group_name_H-M 'P 1 21/c 1'
_atom_sites_solution_hydrogens geom
_atom_sites_solution_primary direct
_atom_sites_solution_secondary difmap
_audit_creation_method SHELXL-97
_cell_angle_alpha 90.00
_cell_angle_beta 108.827(3)
_cell_angle_gamma 90.00
_cell_formula_units_Z 4
_cell_length_a 8.8993(6)
_cell_length_b 22.5466(14)
_cell_length_c 8.1910(5)
_cell_measurement_temperature 296(2)
_cell_volume 1555.58(17)
_computing_structure_refinement 'SHELXL-97 (Sheldrick, 2008)'
_computing_structure_solution 'SHELXS-97 (Sheldrick, 2008)'
_diffrn_ambient_temperature 296(2)
_diffrn_measured_fraction_theta_full 1.000
_diffrn_measured_fraction_theta_max 1.000
_diffrn_radiation_monochromator graphite
_diffrn_radiation_source 'fine-focus sealed tube'
_diffrn_radiation_type MoK\a
_diffrn_radiation_wavelength 0.71073
_diffrn_reflns_av_R_equivalents 0.0000
_diffrn_reflns_av_sigmaI/netI 0.0232
_diffrn_reflns_limit_h_max 9
_diffrn_reflns_limit_h_min 0
_diffrn_reflns_limit_k_max 0
_diffrn_reflns_limit_k_min -25
_diffrn_reflns_limit_l_max 8
_diffrn_reflns_limit_l_min -9
_diffrn_reflns_number 2226
_diffrn_reflns_theta_full 23.26
_diffrn_reflns_theta_max 23.26
_diffrn_reflns_theta_min 1.81
_exptl_absorpt_coefficient_mu 0.081
_exptl_crystal_density_diffrn 1.252
_exptl_crystal_density_method 'not measured'
_exptl_crystal_F_000 656
_refine_diff_density_max 0.166
_refine_diff_density_min -0.222
_refine_diff_density_rms 0.035
_refine_ls_extinction_method none
_refine_ls_goodness_of_fit_ref 1.032
_refine_ls_hydrogen_treatment mixed
_refine_ls_matrix_type full
_refine_ls_number_parameters 202
_refine_ls_number_reflns 2226
_refine_ls_number_restraints 0
_refine_ls_restrained_S_all 1.032
_refine_ls_R_factor_all 0.0401
_refine_ls_R_factor_gt 0.0350
_refine_ls_shift/su_max 0.001
_refine_ls_shift/su_mean 0.000
_refine_ls_structure_factor_coef Fsqd
_refine_ls_weighting_details 'calc w=1/[\s^2^(Fo^2^)+(0.0478P)^2^+0.5122P] where P=(Fo^2^+2Fc^2^)/3'
_refine_ls_weighting_scheme calc
_refine_ls_wR_factor_gt 0.0890
_refine_ls_wR_factor_ref 0.0931
_reflns_number_gt 1959
_reflns_number_total 2226
_reflns_threshold_expression >2sigma(I)
_cod_data_source_file c4ob01264j2.cif
_cod_data_source_block trya2
_cod_depositor_comments 'Adding full bibliography for 7153994--7153996.cif.'
_cod_original_sg_symbol_H-M P21/c
_cod_database_code 7153994

loop_
_symmetry_equiv_pos_as_xyz
'x, y, z'
'-x, y+1/2, -z+1/2'
'-x, -y, -z'
'x, -y-1/2, z-1/2'

loop_
_atom_site_label
_atom_site_type_symbol
_atom_site_fract_x
_atom_site_fract_y
_atom_site_fract_z
_atom_site_U_iso_or_equiv
_atom_site_adp_type
_atom_site_occupancy
_atom_site_symmetry_multiplicity
_atom_site_calc_flag
_atom_site_refinement_flags
C8 C 0.86781(19) 0.48468(7) 0.79020(19) 0.0302(4) Uani 1 1 d .
H8 H 0.9769 0.4905 0.8215 0.036 Uiso 1 1 calc R
C15 C 0.43306(19) 0.35119(8) 0.4910(2) 0.0363(4) Uani 1 1 d .
H15A H 0.4327 0.3162 0.4240 0.054 Uiso 1 1 calc R
H15B H 0.3633 0.3803 0.4200 0.054 Uiso 1 1 calc R
H15C H 0.3974 0.3413 0.5864 0.054 Uiso 1 1 calc R
O2 O 0.71777(13) 0.29809(5) 0.47107(15) 0.0363(3) Uani 1 1 d .
C19 C 0.94259(18) 0.40177(7) 0.4927(2) 0.0302(4) Uani 1 1 d .
H19A H 1.0302 0.4288 0.5431 0.036 Uiso 1 1 calc R
H19B H 0.9851 0.3669 0.4536 0.036 Uiso 1 1 calc R
C16 C 0.82684(19) 0.43119(8) 0.3400(2) 0.0350(4) Uani 1 1 d .
H16 H 0.7746 0.4648 0.3596 0.042 Uiso 1 1 calc R
C1 C 1.21004(19) 0.28695(7) 1.0514(2) 0.0315(4) Uani 1 1 d .
H1 H 1.2813 0.2657 1.1403 0.038 Uiso 1 1 calc R
C2 C 1.04978(19) 0.28188(7) 1.0248(2) 0.0318(4) Uani 1 1 d .
H2 H 1.0141 0.2578 1.0969 0.038 Uiso 1 1 calc R
O1 O 0.78171(12) 0.30895(5) 0.86333(15) 0.0346(3) Uani 1 1 d .
H1A H 0.7618 0.2782 0.9056 0.052 Uiso 1 1 calc R
C11 C 0.6099(2) 0.51755(8) 0.7878(2) 0.0390(5) Uani 1 1 d .
H11 H 0.5475 0.5455 0.8192 0.047 Uiso 1 1 calc R
C12 C 0.7713(2) 0.52649(7) 0.8331(2) 0.0379(5) Uani 1 1 d .
H12 H 0.8162 0.5606 0.8928 0.045 Uiso 1 1 calc R
C5 C 1.15604(17) 0.35355(7) 0.81413(19) 0.0269(4) Uani 1 1 d .
H5 H 1.1925 0.3780 0.7435 0.032 Uiso 1 1 calc R
C10 C 0.5386(2) 0.46754(7) 0.6961(2) 0.0337(4) Uani 1 1 d .
H10 H 0.4296 0.4615 0.6653 0.040 Uiso 1 1 calc R
N1 N 0.59217(14) 0.37488(5) 0.55492(16) 0.0254(3) Uani 1 1 d .
C17 C 0.7938(2) 0.41290(9) 0.1804(2) 0.0485(5) Uani 1 1 d .
H17A H 0.8438 0.3794 0.1562 0.058 Uiso 1 1 calc R
H17B H 0.7204 0.4334 0.0914 0.058 Uiso 1 1 calc R
C7 C 0.79903(17) 0.43463(6) 0.70077(18) 0.0238(4) Uani 1 1 d .
C13 C 0.87171(17) 0.38268(7) 0.63513(19) 0.0238(4) Uani 1 1 d .
C4 C 0.99276(17) 0.34883(6) 0.78147(19) 0.0232(4) Uani 1 1 d .
C6 C 1.26729(18) 0.32330(7) 0.9477(2) 0.0283(4) Uani 1 1 d .
C18 C 1.44256(19) 0.32915(8) 0.9771(2) 0.0407(5) Uani 1 1 d .
H18A H 1.4763 0.2980 0.9168 0.061 Uiso 1 1 calc R
H18B H 1.4995 0.3262 1.0983 0.061 Uiso 1 1 calc R
H18C H 1.4637 0.3669 0.9350 0.061 Uiso 1 1 calc R
C9 C 0.63568(18) 0.42711(7) 0.65246(18) 0.0249(4) Uani 1 1 d .
C14 C 0.72219(18) 0.34512(7) 0.54629(19) 0.0258(4) Uani 1 1 d .
C3 C 0.94092(18) 0.31243(7) 0.8909(2) 0.0266(4) Uani 1 1 d .

loop_
_atom_site_aniso_label
_atom_site_aniso_U_11
_atom_site_aniso_U_22
_atom_site_aniso_U_33
_atom_site_aniso_U_23
_atom_site_aniso_U_13
_atom_site_aniso_U_12
C8 0.0335(9) 0.0272(9) 0.0263(9) 0.0014(7) 0.0045(7) -0.0010(7)
C15 0.0265(9) 0.0374(10) 0.0420(10) -0.0004(8) 0.0070(8) -0.0049(7)
O2 0.0367(7) 0.0285(7) 0.0427(7) -0.0120(5) 0.0112(5) -0.0017(5)
C19 0.0281(9) 0.0338(9) 0.0296(9) 0.0014(7) 0.0106(7) -0.0024(7)
C16 0.0322(9) 0.0385(10) 0.0349(10) 0.0058(8) 0.0114(7) -0.0018(8)
C1 0.0307(9) 0.0288(9) 0.0304(9) 0.0016(7) 0.0032(7) 0.0053(7)
C2 0.0350(9) 0.0274(9) 0.0341(9) 0.0073(7) 0.0127(8) 0.0023(7)
O1 0.0263(6) 0.0340(7) 0.0456(7) 0.0143(5) 0.0146(5) 0.0013(5)
C11 0.0490(11) 0.0319(10) 0.0353(10) -0.0010(8) 0.0124(8) 0.0164(8)
C12 0.0542(12) 0.0237(9) 0.0296(9) -0.0031(7) 0.0051(8) 0.0038(8)
C5 0.0278(9) 0.0265(9) 0.0278(9) -0.0027(7) 0.0111(7) -0.0022(7)
C10 0.0316(9) 0.0352(10) 0.0336(9) 0.0053(7) 0.0096(7) 0.0091(7)
N1 0.0212(7) 0.0239(7) 0.0298(7) -0.0004(6) 0.0064(5) -0.0006(5)
C17 0.0463(12) 0.0634(13) 0.0333(11) 0.0046(9) 0.0093(9) -0.0111(10)
C7 0.0270(8) 0.0222(8) 0.0211(8) 0.0035(6) 0.0064(6) 0.0010(7)
C13 0.0225(8) 0.0233(8) 0.0261(8) -0.0012(6) 0.0086(7) -0.0016(6)
C4 0.0248(8) 0.0191(8) 0.0258(8) -0.0032(6) 0.0082(6) 0.0007(6)
C6 0.0252(8) 0.0263(9) 0.0309(9) -0.0063(7) 0.0056(7) 0.0012(7)
C18 0.0267(9) 0.0458(11) 0.0452(11) 0.0001(9) 0.0056(8) 0.0001(8)
C9 0.0289(9) 0.0229(8) 0.0221(8) 0.0044(6) 0.0073(6) 0.0036(7)
C14 0.0290(9) 0.0233(9) 0.0252(8) 0.0015(7) 0.0090(7) 0.0004(7)
C3 0.0242(8) 0.0235(8) 0.0330(9) 0.0006(7) 0.0104(7) 0.0011(6)

loop_
_atom_type_symbol
_atom_type_description
_atom_type_scat_dispersion_real
_atom_type_scat_dispersion_imag
_atom_type_scat_source
C C 0.0033 0.0016 'International Tables Vol C Tables 4.2.6.8 and 6.1.1.4'
H H 0.0000 0.0000 'International Tables Vol C Tables 4.2.6.8 and 6.1.1.4'
N N 0.0061 0.0033 'International Tables Vol C Tables 4.2.6.8 and 6.1.1.4'
O O 0.0106 0.0060 'International Tables Vol C Tables 4.2.6.8 and 6.1.1.4'

loop_
_geom_angle_atom_site_label_1
_geom_angle_atom_site_label_2
_geom_angle_atom_site_label_3
_geom_angle
C7 C8 C12 118.96(16)
C7 C8 H8 120.5
C12 C8 H8 120.5
N1 C15 H15A 109.5
N1 C15 H15B 109.5
H15A C15 H15B 109.5
N1 C15 H15C 109.5
H15A C15 H15C 109.5
H15B C15 H15C 109.5
C16 C19 C13 114.45(13)
C16 C19 H19A 108.6
C13 C19 H19A 108.6
C16 C19 H19B 108.6
C13 C19 H19B 108.6
H19A C19 H19B 107.6
C17 C16 C19 124.57(18)
C17 C16 H16 117.7
C19 C16 H16 117.7
C2 C1 C6 121.18(14)
C2 C1 H1 119.4
C6 C1 H1 119.4
C1 C2 C3 120.46(15)
C1 C2 H2 119.8
C3 C2 H2 119.8
C3 O1 H1A 109.5
C12 C11 C10 121.26(16)
C12 C11 H11 119.4
C10 C11 H11 119.4
C11 C12 C8 120.43(15)
C11 C12 H12 119.8
C8 C12 H12 119.8
C4 C5 C6 123.06(15)
C4 C5 H5 118.5
C6 C5 H5 118.5
C9 C10 C11 117.48(16)
C9 C10 H10 121.3
C11 C10 H10 121.3
C14 N1 C9 111.12(12)
C14 N1 C15 123.38(13)
C9 N1 C15 125.03(13)
C16 C17 H17A 120.0
C16 C17 H17B 120.0
H17A C17 H17B 120.0
C8 C7 C9 119.78(14)
C8 C7 C13 130.84(14)
C9 C7 C13 109.36(12)
C7 C13 C4 112.32(12)
C7 C13 C14 100.89(12)
C4 C13 C14 112.11(12)
C7 C13 C19 111.99(12)
C4 C13 C19 111.83(12)
C14 C13 C19 107.11(12)
C5 C4 C3 117.43(14)
C5 C4 C13 122.58(13)
C3 C4 C13 119.98(13)
C1 C6 C5 117.42(15)
C1 C6 C18 121.28(14)
C5 C6 C18 121.30(15)
C6 C18 H18A 109.5
C6 C18 H18B 109.5
H18A C18 H18B 109.5
C6 C18 H18C 109.5
H18A C18 H18C 109.5
H18B C18 H18C 109.5
C10 C9 C7 122.06(14)
C10 C9 N1 128.33(14)
C7 C9 N1 109.60(13)
O2 C14 N1 124.47(14)
O2 C14 C13 126.57(14)
N1 C14 C13 108.83(13)
O1 C3 C2 121.68(14)
O1 C3 C4 117.88(13)
C2 C3 C4 120.43(14)

loop_
_geom_bond_atom_site_label_1
_geom_bond_atom_site_label_2
_geom_bond_distance
C8 C7 1.377(2)
C8 C12 1.395(2)
C8 H8 0.9300
C15 N1 1.444(2)
C15 H15A 0.9600
C15 H15B 0.9600
C15 H15C 0.9600
O2 C14 1.2204(18)
C19 C16 1.495(2)
C19 C13 1.555(2)
C19 H19A 0.9700
C19 H19B 0.9700
C16 C17 1.310(2)
C16 H16 0.9300
C1 C2 1.376(2)
C1 C6 1.390(2)
C1 H1 0.9300
C2 C3 1.389(2)
C2 H2 0.9300
O1 C3 1.3631(18)
O1 H1A 0.8200
C11 C12 1.378(3)
C11 C10 1.389(2)
C11 H11 0.9300
C12 H12 0.9300
C5 C4 1.394(2)
C5 C6 1.394(2)
C5 H5 0.9300
C10 C9 1.380(2)
C10 H10 0.9300
N1 C14 1.359(2)
N1 C9 1.405(2)
C17 H17A 0.9300
C17 H17B 0.9300
C7 C9 1.388(2)
C7 C13 1.518(2)
C13 C4 1.532(2)
C13 C14 1.547(2)
C4 C3 1.399(2)
C6 C18 1.505(2)
C18 H18A 0.9600
C18 H18B 0.9600
C18 H18C 0.9600

loop_
_geom_torsion_atom_site_label_1
_geom_torsion_atom_site_label_2
_geom_torsion_atom_site_label_3
_geom_torsion_atom_site_label_4
_geom_torsion
C13 C19 C16 C17 -123.29(18)
C6 C1 C2 C3 1.1(2)
C10 C11 C12 C8 -1.1(3)
C7 C8 C12 C11 0.5(2)
C12 C11 C10 C9 0.1(2)
C12 C8 C7 C9 1.1(2)
C12 C8 C7 C13 179.10(15)
C8 C7 C13 C4 61.3(2)
C9 C7 C13 C4 -120.54(13)
C8 C7 C13 C14 -179.14(15)
C9 C7 C13 C14 -0.99(15)
C8 C7 C13 C19 -65.5(2)
C9 C7 C13 C19 112.64(14)
C16 C19 C13 C7 -57.12(17)
C16 C19 C13 C4 175.80(13)
C16 C19 C13 C14 52.60(17)
C6 C5 C4 C3 0.9(2)
C6 C5 C4 C13 179.51(14)
C7 C13 C4 C5 -105.28(16)
C14 C13 C4 C5 141.93(14)
C19 C13 C4 C5 21.61(19)
C7 C13 C4 C3 73.29(17)
C14 C13 C4 C3 -39.50(18)
C19 C13 C4 C3 -159.82(14)
C2 C1 C6 C5 -1.1(2)
C2 C1 C6 C18 179.71(15)
C4 C5 C6 C1 0.1(2)
C4 C5 C6 C18 179.28(15)
C11 C10 C9 C7 1.5(2)
C11 C10 C9 N1 -177.10(14)
C8 C7 C9 C10 -2.2(2)
C13 C7 C9 C10 179.44(14)
C8 C7 C9 N1 176.69(13)
C13 C7 C9 N1 -1.70(16)
C14 N1 C9 C10 -177.08(15)
C15 N1 C9 C10 -4.8(2)
C14 N1 C9 C7 4.15(17)
C15 N1 C9 C7 176.40(14)
C9 N1 C14 O2 179.17(14)
C15 N1 C14 O2 6.8(2)
C9 N1 C14 C13 -4.75(16)
C15 N1 C14 C13 -177.16(13)
C7 C13 C14 O2 179.40(15)
C4 C13 C14 O2 -60.9(2)
C19 C13 C14 O2 62.14(19)
C7 C13 C14 N1 3.43(15)
C4 C13 C14 N1 123.14(13)
C19 C13 C14 N1 -113.84(14)
C1 C2 C3 O1 -178.94(14)
C1 C2 C3 C4 -0.1(2)
C5 C4 C3 O1 178.02(13)
C13 C4 C3 O1 -0.6(2)
C5 C4 C3 C2 -0.9(2)
C13 C4 C3 C2 -179.55(14)
